data_7701794
loop_
_publ_author_name
'Hu, Min-Na'
'Zhang, Wen-Qian'
'Liu, Hua'
'He, Peng-Xiu'
'Liu, Ping'
'Wang, Yao-Yu'
'Li, Jian-Li'

_publ_section_title
;
 Five complexes based on a new racemic tetraoxaspiro ligand: correlation
 of potential coordination preferences with the structure, magnetic
 properties and luminescence properties.
;
_journal_issue 12
_journal_name_full 'Dalton transactions (Cambridge, England : 2003)'
_journal_page_first 3862
_journal_page_last 3873
_journal_paper_doi 10.1039/c8dt04051f
_journal_volume 48
_journal_year 2019
_chemical_formula_sum 'C17 H18 Cl2 Cu N2 O4'
_chemical_formula_weight 448.77
_space_group_crystal_system monoclinic
_space_group_IT_number 12
_space_group_name_Hall '-C 2y'
_space_group_name_H-M_alt 'C 1 2/m 1'
_atom_sites_solution_hydrogens geom
_audit_block_doi 10.5517/ccdc.csd.cc205mmg
_audit_creation_method SHELXL-2014/7
_audit_update_record
;
2018-12-25 deposited with the CCDC.
2019-01-09 downloaded from the CCDC.
;
_cell_angle_alpha 90
_cell_angle_beta 113.407(7)
_cell_angle_gamma 90
_cell_formula_units_Z 4
_cell_length_a 11.261(5)
_cell_length_b 15.782(6)
_cell_length_c 13.591(6)
_cell_measurement_reflns_used 2045
_cell_measurement_temperature 296(2)
_cell_measurement_theta_max 26.65
_cell_measurement_theta_min 2.36
_cell_volume 2216.6(16)
_computing_cell_refinement 'Bruker SAINT'
_computing_data_collection 'Bruker APEX2'
_computing_data_reduction 'Bruker SAINT'
_computing_molecular_graphics 'Bruker SHELXTL'
_computing_publication_material 'Bruker SHELXTL'
_computing_structure_refinement 'SHELXL-2014/7 (Sheldrick, 2014)'
_computing_structure_solution 'SHELXS-2014/7 (Sheldrick, 2014)'
_diffrn_ambient_temperature 296(2)
_diffrn_measured_fraction_theta_full 0.961
_diffrn_measured_fraction_theta_max 0.961
_diffrn_measurement_device_type 'Bruker APEX-II CCD'
_diffrn_measurement_method '\f and \w scans'
_diffrn_radiation_type MoK\a
_diffrn_radiation_wavelength 0.71073
_diffrn_reflns_av_R_equivalents 0.0376
_diffrn_reflns_av_unetI/netI 0.0476
_diffrn_reflns_Laue_measured_fraction_full 0.961
_diffrn_reflns_Laue_measured_fraction_max 0.961
_diffrn_reflns_limit_h_max 8
_diffrn_reflns_limit_h_min -13
_diffrn_reflns_limit_k_max 18
_diffrn_reflns_limit_k_min -17
_diffrn_reflns_limit_l_max 16
_diffrn_reflns_limit_l_min -16
_diffrn_reflns_number 5281
_diffrn_reflns_point_group_measured_fraction_full 0.961
_diffrn_reflns_point_group_measured_fraction_max 0.961
_diffrn_reflns_theta_full 25.100
_diffrn_reflns_theta_max 25.100
_diffrn_reflns_theta_min 1.633
_exptl_absorpt_coefficient_mu 1.247
_exptl_absorpt_correction_type none
_exptl_crystal_colour blue
_exptl_crystal_density_diffrn 1.345
_exptl_crystal_description block
_exptl_crystal_F_000 916
_exptl_crystal_size_max 0.150
_exptl_crystal_size_mid 0.140
_exptl_crystal_size_min 0.130
_refine_diff_density_max 1.306
_refine_diff_density_min -1.891
_refine_diff_density_rms 0.216
_refine_ls_extinction_method none
_refine_ls_goodness_of_fit_ref 1.065
_refine_ls_hydrogen_treatment constr
_refine_ls_matrix_type full
_refine_ls_number_parameters 123
_refine_ls_number_reflns 1976
_refine_ls_number_restraints 6
_refine_ls_restrained_S_all 1.063
_refine_ls_R_factor_all 0.1489
_refine_ls_R_factor_gt 0.1406
_refine_ls_shift/su_max 0.000
_refine_ls_shift/su_mean 0.000
_refine_ls_structure_factor_coef Fsqd
_refine_ls_weighting_details 'w=1/[\s^2^(Fo^2^)+(0.0746P)^2^+158.8796P] where P=(Fo^2^+2Fc^2^)/3'
_refine_ls_weighting_scheme calc
_refine_ls_wR_factor_gt 0.3366
_refine_ls_wR_factor_ref 0.3431
_reflns_Friedel_coverage 0.000
_reflns_number_gt 1773
_reflns_number_total 1976
_reflns_threshold_expression 'I > 2\s(I)'
_cod_data_source_file c8dt04051f2.cif
_cod_data_source_block mo_zwq_20160526_cu_0m_sq
_cod_original_cell_volume 2216.7(16)
_cod_original_sg_symbol_H-M 'C 2/m'
_cod_database_code 7701794
_shelx_shelxl_version_number 2014/7
_shelx_space_group_comment
;
The symmetry employed for this shelxl refinement is uniquely defined
by the following loop, which should always be used as a source of
symmetry information in preference to the above space-group names.
They are only intended as comments.
;
_shelx_estimated_absorpt_t_min 0.835
_shelx_estimated_absorpt_t_max 0.855

loop_
_space_group_symop_operation_xyz
'x, y, z'
'-x, y, -z'
'x+1/2, y+1/2, z'
'-x+1/2, y+1/2, -z'
'-x, -y, -z'
'x, -y, z'
'-x+1/2, -y+1/2, -z'
'x+1/2, -y+1/2, z'

loop_
_atom_site_label
_atom_site_type_symbol
_atom_site_fract_x
_atom_site_fract_y
_atom_site_fract_z
_atom_site_U_iso_or_equiv
_atom_site_adp_type
_atom_site_occupancy
_atom_site_site_symmetry_order
_atom_site_calc_flag
_atom_site_refinement_flags_posn
_atom_site_refinement_flags_adp
_atom_site_refinement_flags_occupancy
C1 C 0.6729(17) 0.6739(12) 0.0973(12) 0.065(3) Uani 1 1 d . U .
H1 H 0.7086 0.6488 0.0534 0.078 Uiso 1 1 calc R U .
C2 C 0.6817(18) 0.7638(12) 0.1134(12) 0.065(3) Uani 1 1 d . U .
H2 H 0.7228 0.7974 0.0801 0.078 Uiso 1 1 calc R U .
C3 C 0.628(2) 0.8001(11) 0.1790(14) 0.070(5) Uani 1 1 d . . .
H3 H 0.6328 0.8584 0.1899 0.084 Uiso 1 1 calc R U .
C4 C 0.5691(14) 0.7495(9) 0.2282(11) 0.047(4) Uani 1 1 d . . .
C5 C 0.5627(11) 0.6628(8) 0.2104(10) 0.035(3) Uani 1 1 d . . .
H5 H 0.5228 0.6285 0.2439 0.042 Uiso 1 1 calc R U .
C6 C 0.5156(14) 0.7887(10) 0.2970(14) 0.057(4) Uani 1 1 d . . .
H6 H 0.4485 0.8293 0.2554 0.068 Uiso 1 1 calc R U .
C7 C 0.5690(16) 0.8801(9) 0.4496(12) 0.052(4) Uani 1 1 d . . .
H7A H 0.5087 0.9225 0.4058 0.062 Uiso 1 1 calc R U .
H7B H 0.6392 0.9093 0.5059 0.062 Uiso 1 1 calc R U .
C8 C 0.5000 0.8219(11) 0.5000 0.037(4) Uani 1 2 d S T P
C9 C 0.4025(13) 0.7677(10) 0.4120(14) 0.052(4) Uani 1 1 d . . .
H9A H 0.3688 0.7241 0.4442 0.062 Uiso 1 1 calc R U .
H9B H 0.3307 0.8027 0.3671 0.062 Uiso 1 1 calc R U .
Cl1 Cl 0.8316(6) 0.5000 0.2212(6) 0.085(3) Uani 1 2 d S T P
Cl2 Cl 0.3897(4) 0.5000 0.0740(4) 0.0513(14) Uani 1 2 d S T P
Cu1 Cu 0.6118(2) 0.5000 0.13164(16) 0.0316(7) Uani 1 2 d S T P
N1 N 0.6140(9) 0.6266(7) 0.1446(7) 0.035(2) Uani 1 1 d . . .
O1 O 0.6190(10) 0.8340(6) 0.3858(9) 0.052(3) Uani 1 1 d . . .
O2 O 0.4617(9) 0.7287(6) 0.3474(8) 0.045(2) Uani 1 1 d . . .

loop_
_atom_site_aniso_label
_atom_site_aniso_U_11
_atom_site_aniso_U_22
_atom_site_aniso_U_33
_atom_site_aniso_U_23
_atom_site_aniso_U_13
_atom_site_aniso_U_12
C1 0.080(7) 0.083(8) 0.039(6) 0.031(6) 0.032(6) -0.005(7)
C2 0.081(7) 0.083(8) 0.040(6) 0.032(6) 0.033(6) -0.006(7)
C3 0.111(15) 0.046(9) 0.056(10) 0.037(8) 0.037(10) 0.011(9)
C4 0.047(8) 0.037(7) 0.042(8) 0.013(6) 0.001(6) 0.016(6)
C5 0.025(6) 0.045(7) 0.027(6) 0.006(5) 0.002(5) 0.004(5)
C6 0.045(8) 0.039(8) 0.078(11) 0.024(8) 0.014(8) 0.019(7)
C7 0.075(10) 0.025(7) 0.045(8) 0.002(6) 0.012(7) -0.001(7)
C8 0.040(10) 0.030(9) 0.039(10) 0.000 0.014(8) 0.000
C9 0.033(7) 0.051(9) 0.074(10) -0.023(8) 0.024(7) -0.001(6)
Cl1 0.044(3) 0.051(3) 0.105(6) 0.000 -0.030(3) 0.000
Cl2 0.028(2) 0.093(4) 0.029(2) 0.000 0.0075(18) 0.000
Cu1 0.0301(12) 0.0477(13) 0.0155(10) 0.000 0.0073(8) 0.000
N1 0.036(5) 0.046(6) 0.019(5) 0.019(4) 0.007(4) 0.013(5)
O1 0.057(6) 0.041(6) 0.055(6) 0.009(5) 0.018(5) -0.005(5)
O2 0.046(5) 0.049(6) 0.046(5) -0.007(5) 0.026(4) 0.001(4)

loop_
_atom_type_symbol
_atom_type_description
_atom_type_scat_dispersion_real
_atom_type_scat_dispersion_imag
_atom_type_scat_source
C C 0.0033 0.0016 'International Tables Vol C Tables 4.2.6.8 and 6.1.1.4'
H H 0.0000 0.0000 'International Tables Vol C Tables 4.2.6.8 and 6.1.1.4'
N N 0.0061 0.0033 'International Tables Vol C Tables 4.2.6.8 and 6.1.1.4'
O O 0.0106 0.0060 'International Tables Vol C Tables 4.2.6.8 and 6.1.1.4'
Cl Cl 0.1484 0.1585 'International Tables Vol C Tables 4.2.6.8 and 6.1.1.4'
Cu Cu 0.3201 1.2651 'International Tables Vol C Tables 4.2.6.8 and 6.1.1.4'

loop_
_geom_angle_atom_site_label_1
_geom_angle_atom_site_label_2
_geom_angle_atom_site_label_3
_geom_angle
_geom_angle_site_symmetry_1
_geom_angle_site_symmetry_3
N1 C1 C2 120.1(16) . .
N1 C1 H1 119.9 . .
C2 C1 H1 119.9 . .
C3 C2 C1 119.1(14) . .
C3 C2 H2 120.4 . .
C1 C2 H2 120.4 . .
C4 C3 C2 119.6(17) . .
C4 C3 H3 120.2 . .
C2 C3 H3 120.2 . .
C3 C4 C5 119.4(15) . .
C3 C4 C6 118.5(15) . .
C5 C4 C6 122.1(14) . .
N1 C5 C4 121.3(13) . .
N1 C5 H5 119.4 . .
C4 C5 H5 119.4 . .
O2 C6 C4 113.0(13) . .
O2 C6 O1 105.9(13) . .
C4 C6 O1 109.8(12) . .
O2 C6 H6 109.3 . .
C4 C6 H6 109.3 . .
O1 C6 H6 109.3 . .
O1 C7 C8 111.3(11) . .
O1 C7 H7A 109.4 . .
C8 C7 H7A 109.4 . .
O1 C7 H7B 109.4 . .
C8 C7 H7B 109.4 . .
H7A C7 H7B 108.0 . .
C9 C8 C9 111.7(17) . 2_656
C9 C8 C7 110.6(8) . 2_656
C9 C8 C7 108.8(9) 2_656 2_656
C9 C8 C7 108.8(9) . .
C9 C8 C7 110.6(8) 2_656 .
C7 C8 C7 106.2(16) 2_656 .
O2 C9 C8 110.8(10) . .
O2 C9 H9A 109.5 . .
C8 C9 H9A 109.5 . .
O2 C9 H9B 109.5 . .
C8 C9 H9B 109.5 . .
H9A C9 H9B 108.1 . .
N1 Cu1 N1 170.4(5) . 6_565
N1 Cu1 Cl1 88.9(3) . .
N1 Cu1 Cl1 88.9(3) 6_565 .
N1 Cu1 Cl2 90.2(3) . .
N1 Cu1 Cl2 90.2(3) 6_565 .
Cl1 Cu1 Cl2 168.9(3) . .
C1 N1 C5 120.4(14) . .
C1 N1 Cu1 120.7(11) . .
C5 N1 Cu1 118.6(8) . .
C7 O1 C6 111.8(12) . .
C9 O2 C6 113.3(12) . .

loop_
_geom_bond_atom_site_label_1
_geom_bond_atom_site_label_2
_geom_bond_distance
_geom_bond_site_symmetry_2
C1 N1 1.322(17) .
C1 C2 1.43(3) .
C1 H1 0.9300 .
C2 C3 1.38(3) .
C2 H2 0.9300 .
C3 C4 1.37(2) .
C3 H3 0.9300 .
C4 C5 1.39(2) .
C4 C6 1.44(2) .
C5 N1 1.368(16) .
C5 H5 0.9300 .
C6 O2 1.436(18) .
C6 O1 1.49(2) .
C6 H6 0.9800 .
C7 O1 1.410(19) .
C7 C8 1.530(19) .
C7 H7A 0.9700 .
C7 H7B 0.9700 .
C8 C9 1.525(17) .
C8 C9 1.525(17) 2_656
C8 C7 1.530(19) 2_656
C9 O2 1.435(16) .
C9 H9A 0.9700 .
C9 H9B 0.9700 .
Cl1 Cu1 2.283(6) .
Cl2 Cu1 2.305(5) .
Cu1 N1 2.005(11) .
Cu1 N1 2.005(11) 6_565
